data_7239495
loop_
_publ_author_name
'Efthymiou, Constantinos G.'
'Kyprianidou, Eleni J.'
'Milios, Constantinos J.'
'Manos, Manolis J.'
'Tasiopoulos, Anastasios J.'

_publ_section_title
;
 Flexible lanthanide MOFs as highly selective and reusable liquid MeOH
 sorbents
;
_journal_issue 16
_journal_name_full 'Journal of Materials Chemistry A'
_journal_page_first 5061
_journal_paper_doi 10.1039/c3ta00115f
_journal_volume 1
_journal_year 2013
_chemical_formula_moiety 'C69 H47 Ce4 N4 O32'
_chemical_formula_sum 'C69 H47 Ce4 N4 O32'
_chemical_formula_weight 2004.59
_space_group_IT_number 15
_space_group_name_Hall '-C 2yc'
_space_group_name_H-M_alt 'C 1 2/c 1'
_symmetry_cell_setting monoclinic
_symmetry_space_group_name_H-M 'C 1 2/c 1'
_atom_sites_solution_hydrogens geom
_atom_sites_solution_primary direct
_atom_sites_solution_secondary difmap
_audit_creation_method SHELXL-97
_cell_angle_alpha 90.00
_cell_angle_beta 106.274(15)
_cell_angle_gamma 90.00
_cell_formula_units_Z 2
_cell_length_a 28.667(4)
_cell_length_b 14.9105(18)
_cell_length_c 12.013(2)
_cell_measurement_reflns_used 2139
_cell_measurement_temperature 100(2)
_cell_measurement_theta_max 66.9856
_cell_measurement_theta_min 3.2093
_cell_volume 4929.1(13)
_computing_cell_refinement 'CrysAlis RED'
_computing_data_collection 'CrysAlis CCD'
_computing_data_reduction 'CrysAlis RED'
_computing_molecular_graphics
;
DIAMOND (Brandenburg, 2006)
MERCURY (Bruno et al. 2002)
;
_computing_publication_material 'WINGX (Farrugia, 1999)'
_computing_structure_refinement 'SHELXL-97 (Sheldrick, 1997)'
_computing_structure_solution 'SHELXL-97 (Sheldrick, 1997)'
_diffrn_ambient_temperature 100(2)
_diffrn_detector_area_resol_mean 10.4223
_diffrn_measured_fraction_theta_full 0.993
_diffrn_measured_fraction_theta_max 0.993
_diffrn_measurement_device_type 'SuperNova, Dual, Cu at zero, Atlas'
_diffrn_measurement_method '\w scans'
_diffrn_radiation_monochromator mirror
_diffrn_radiation_source 'SuperNova (Cu) X-ray Source'
_diffrn_radiation_type CuK\a
_diffrn_radiation_wavelength 1.54184
_diffrn_reflns_av_R_equivalents 0.0353
_diffrn_reflns_av_sigmaI/netI 0.0345
_diffrn_reflns_limit_h_max 34
_diffrn_reflns_limit_h_min -32
_diffrn_reflns_limit_k_max 17
_diffrn_reflns_limit_k_min -12
_diffrn_reflns_limit_l_max 14
_diffrn_reflns_limit_l_min -8
_diffrn_reflns_number 8129
_diffrn_reflns_theta_full 67.00
_diffrn_reflns_theta_max 67.00
_diffrn_reflns_theta_min 3.21
_exptl_absorpt_coefficient_mu 14.585
_exptl_absorpt_correction_T_max 1.00000
_exptl_absorpt_correction_T_min 0.32261
_exptl_absorpt_correction_type multi-scan
_exptl_absorpt_process_details 'Empirical absorption correction (CrysAlis RED, Oxford Diffraction)'
_exptl_crystal_colour colorless
_exptl_crystal_density_diffrn 1.351
_exptl_crystal_density_method 'not measured'
_exptl_crystal_description plate
_exptl_crystal_F_000 1954
_exptl_crystal_size_max 0.07
_exptl_crystal_size_mid 0.05
_exptl_crystal_size_min 0.02
_refine_diff_density_max 2.730
_refine_diff_density_min -3.446
_refine_diff_density_rms 0.149
_refine_ls_extinction_method none
_refine_ls_goodness_of_fit_ref 1.151
_refine_ls_hydrogen_treatment mixed
_refine_ls_matrix_type full
_refine_ls_number_parameters 265
_refine_ls_number_reflns 4364
_refine_ls_number_restraints 25
_refine_ls_restrained_S_all 1.151
_refine_ls_R_factor_all 0.0623
_refine_ls_R_factor_gt 0.0576
_refine_ls_shift/su_max 0.001
_refine_ls_shift/su_mean 0.000
_refine_ls_structure_factor_coef Fsqd
_refine_ls_weighting_details 'calc w=1/[\s^2^(Fo^2^)+(0.1089P)^2^+17.3344P] where P=(Fo^2^+2Fc^2^)/3'
_refine_ls_weighting_scheme calc
_refine_ls_wR_factor_gt 0.1666
_refine_ls_wR_factor_ref 0.1718
_reflns_number_gt 3807
_reflns_number_total 4364
_reflns_threshold_expression >2sigma(I)
_cod_data_source_file c3ta00115f.txt
_cod_data_source_block UCY-5-MeOH
_cod_depositor_comments
;
The following automatic conversions were performed:

data item '_symmetry_cell_setting' value 'Monoclinic' was changed to
'monoclinic' in accordance with the
/home/saulius/struct/COD-crude-data/automatic-downloads/DataCite-retrospective/RSC/depositions/lib/dictionaries/cif_core.dic
dictionary named 'cif_core.dic' version 2.4.2 last updated on
2011-04-26.

Automatic conversion script
Id: cif_fix_values 6909 2019-04-08 15:41:33Z antanas 
;
_cod_original_cell_volume 4929.1(12)
_cod_original_sg_symbol_H-M 'C 2/c'
_cod_database_code 7239495

loop_
_symmetry_equiv_pos_as_xyz
'x, y, z'
'-x, y, -z+1/2'
'x+1/2, y+1/2, z'
'-x+1/2, y+1/2, -z+1/2'
'-x, -y, -z'
'x, -y, z-1/2'
'-x+1/2, -y+1/2, -z'
'x+1/2, -y+1/2, z-1/2'

loop_
_atom_site_label
_atom_site_type_symbol
_atom_site_fract_x
_atom_site_fract_y
_atom_site_fract_z
_atom_site_U_iso_or_equiv
_atom_site_adp_type
_atom_site_occupancy
_atom_site_symmetry_multiplicity
_atom_site_calc_flag
_atom_site_refinement_flags
_atom_site_disorder_assembly
_atom_site_disorder_group
Ce1 Ce 0.322366(11) 0.22084(2) 0.56942(3) 0.03141(18) Uani 1 1 d . . .
O1 O 0.39463(19) 0.1779(4) 0.4951(6) 0.0585(15) Uani 1 1 d . B .
O2 O 0.38788(19) 0.3215(3) 0.5332(5) 0.0498(13) Uani 1 1 d . B .
O3 O 0.26695(16) 0.3489(3) 0.5309(4) 0.0356(10) Uani 1 1 d . . .
O4 O 0.29820(16) 0.0688(3) 0.4818(5) 0.0451(12) Uani 1 1 d . B .
O5 O 0.27688(17) 0.1888(4) 0.7081(4) 0.0448(11) Uani 1 1 d . B .
O6 O 0.29733(18) 0.2499(4) 0.3606(4) 0.0404(10) Uani 1 1 d . . .
O8 O 0.3614(2) 0.3168(5) 0.7478(5) 0.0631(15) Uani 1 1 d . B .
N1 N 0.59800(19) 0.4152(4) 0.3569(5) 0.0380(12) Uani 1 1 d . . .
C1 C 0.4082(2) 0.2584(5) 0.4951(6) 0.0406(15) Uani 1 1 d . B .
C2 C 0.4516(3) 0.2799(5) 0.4526(7) 0.0415(17) Uani 1 1 d . . .
C3 C 0.4799(3) 0.2109(5) 0.4299(8) 0.0515(19) Uani 1 1 d . B .
H3 H 0.4705 0.1516 0.4343 0.062 Uiso 1 1 calc R . .
C4 C 0.5222(3) 0.2305(5) 0.4006(8) 0.051(2) Uani 1 1 d . . .
H4 H 0.5416 0.1841 0.3871 0.062 Uiso 1 1 calc R B .
C5 C 0.5356(2) 0.3187(5) 0.3913(6) 0.0415(15) Uani 1 1 d . B .
C6 C 0.5058(3) 0.3889(5) 0.4093(6) 0.0428(16) Uani 1 1 d . . .
H6 H 0.5136 0.4483 0.3990 0.051 Uiso 1 1 calc R B .
C7 C 0.4644(2) 0.3681(5) 0.4429(6) 0.0411(15) Uani 1 1 d . B .
H7 H 0.4453 0.4139 0.4589 0.049 Uiso 1 1 calc R . .
C8 C 0.5826(3) 0.3367(5) 0.3682(6) 0.0428(16) Uani 1 1 d D . .
C9 C 0.2527(2) 0.0777(4) 0.4505(6) 0.0382(15) Uani 1 1 d . . .
C10 C 0.2218(2) 0.0017(4) 0.3928(6) 0.0363(14) Uani 1 1 d . . .
C11 C 0.1742(2) -0.0053(5) 0.3976(6) 0.0386(14) Uani 1 1 d . B .
H11 H 0.1613 0.0377 0.4367 0.046 Uiso 1 1 calc R . .
C12 C 0.1454(2) -0.0781(4) 0.3426(6) 0.0357(14) Uani 1 1 d . . .
C13 C 0.1640(2) -0.1376(4) 0.2772(6) 0.0351(13) Uani 1 1 d . B .
H13 H 0.1444 -0.1831 0.2359 0.042 Uiso 1 1 calc R . .
C14 C 0.2118(2) -0.1295(5) 0.2729(6) 0.0357(14) Uani 1 1 d . . .
C15 C 0.2405(2) -0.0607(4) 0.3314(6) 0.0364(14) Uani 1 1 d . B .
H15 H 0.2726 -0.0561 0.3296 0.044 Uiso 1 1 calc R . .
C16 C 0.2320(2) 0.1940(5) 0.7019(6) 0.0369(14) Uani 1 1 d . . .
C17 C 0.3844(12) 0.116(2) 0.813(3) 0.048(7) Uani 0.25 1 d PU . .
H17A H 0.4015 0.0690 0.8626 0.072 Uiso 0.25 1 calc PR A 1
H17B H 0.3566 0.1336 0.8371 0.072 Uiso 0.25 1 calc PR A 1
H17C H 0.4056 0.1664 0.8170 0.072 Uiso 0.25 1 calc PR A 1
O7 O 0.3691(16) 0.084(3) 0.698(4) 0.085(13) Uani 0.25 1 d PU B 1
O7A O 0.3763(3) 0.1168(7) 0.7175(8) 0.055(2) Uani 0.75 1 d PU B 2
C18 C 0.3469(6) 0.3502(11) 0.8404(12) 0.115(5) Uani 1 1 d U . .
H18A H 0.3731 0.3835 0.8907 0.173 Uiso 1 1 calc R B .
H18B H 0.3382 0.3014 0.8827 0.173 Uiso 1 1 calc R . .
H18C H 0.3193 0.3889 0.8121 0.173 Uiso 1 1 calc R . .
H16 H 0.595(6) 0.281(6) 0.349(14) 0.138 Uiso 1 1 d D . .

loop_
_atom_site_aniso_label
_atom_site_aniso_U_11
_atom_site_aniso_U_22
_atom_site_aniso_U_33
_atom_site_aniso_U_23
_atom_site_aniso_U_13
_atom_site_aniso_U_12
Ce1 0.0223(3) 0.0334(3) 0.0466(3) 0.00231(13) 0.02287(17) -0.00151(11)
O1 0.043(3) 0.047(3) 0.105(5) 0.011(3) 0.051(3) 0.000(2)
O2 0.044(3) 0.045(3) 0.077(3) -0.015(3) 0.045(3) -0.017(2)
O3 0.030(2) 0.031(2) 0.055(3) -0.0025(19) 0.0269(19) -0.0003(17)
O4 0.028(2) 0.034(2) 0.083(3) -0.001(2) 0.032(2) 0.0020(18)
O5 0.028(2) 0.068(3) 0.051(3) 0.008(2) 0.031(2) -0.003(2)
O6 0.038(3) 0.045(2) 0.051(3) 0.000(2) 0.033(2) 0.002(2)
O8 0.069(4) 0.067(4) 0.053(3) -0.009(3) 0.017(3) -0.008(3)
N1 0.031(3) 0.045(3) 0.049(3) -0.008(2) 0.029(2) -0.006(2)
C1 0.023(3) 0.053(4) 0.051(4) 0.003(3) 0.018(3) -0.005(3)
C2 0.029(4) 0.056(5) 0.049(4) 0.001(3) 0.026(3) -0.006(3)
C3 0.044(4) 0.048(5) 0.073(5) 0.002(4) 0.034(4) -0.004(3)
C4 0.040(4) 0.050(5) 0.076(6) 0.000(4) 0.036(4) 0.001(3)
C5 0.029(3) 0.053(4) 0.051(4) 0.000(3) 0.027(3) -0.006(3)
C6 0.038(4) 0.047(4) 0.054(4) -0.006(3) 0.030(3) -0.009(3)
C7 0.032(3) 0.049(4) 0.053(4) -0.008(3) 0.029(3) -0.007(3)
C8 0.036(4) 0.052(4) 0.049(4) -0.004(3) 0.026(3) -0.001(3)
C9 0.035(3) 0.034(3) 0.056(4) -0.001(3) 0.030(3) -0.008(3)
C10 0.029(3) 0.032(3) 0.058(4) -0.001(3) 0.030(3) -0.004(2)
C11 0.039(4) 0.033(3) 0.054(4) 0.002(3) 0.031(3) -0.002(3)
C12 0.032(3) 0.036(3) 0.049(4) -0.001(3) 0.028(3) -0.003(3)
C13 0.031(3) 0.038(3) 0.044(3) -0.001(3) 0.023(3) 0.000(3)
C14 0.030(3) 0.041(3) 0.044(3) -0.001(3) 0.023(3) -0.001(3)
C15 0.029(3) 0.036(3) 0.055(4) 0.000(3) 0.030(3) 0.000(3)
C16 0.035(3) 0.038(4) 0.046(4) 0.002(3) 0.025(3) 0.000(3)
C17 0.051(9) 0.051(9) 0.042(9) -0.002(7) 0.012(7) 0.007(7)
O7 0.085(14) 0.085(14) 0.085(14) 0.000(5) 0.024(6) 0.000(5)
O7A 0.050(4) 0.055(4) 0.057(4) 0.001(3) 0.011(3) 0.012(3)
C18 0.130(8) 0.127(8) 0.094(6) -0.008(6) 0.041(6) -0.005(6)

loop_
_atom_type_symbol
_atom_type_description
_atom_type_scat_dispersion_real
_atom_type_scat_dispersion_imag
_atom_type_scat_source
C C 0.0181 0.0091 'International Tables Vol C Tables 4.2.6.8 and 6.1.1.4'
H H 0.0000 0.0000 'International Tables Vol C Tables 4.2.6.8 and 6.1.1.4'
N N 0.0311 0.0180 'International Tables Vol C Tables 4.2.6.8 and 6.1.1.4'
O O 0.0492 0.0322 'International Tables Vol C Tables 4.2.6.8 and 6.1.1.4'
Ce Ce -1.8482 9.6596 'International Tables Vol C Tables 4.2.6.8 and 6.1.1.4'

loop_
_geom_angle_atom_site_label_1
_geom_angle_atom_site_label_2
_geom_angle_atom_site_label_3
_geom_angle
_geom_angle_site_symmetry_1
_geom_angle_site_symmetry_3
O5 Ce1 O3 80.70(17) . .
O5 Ce1 O6 132.63(16) . .
O3 Ce1 O6 71.27(16) . .
O5 Ce1 O4 88.40(18) . .
O3 Ce1 O4 122.48(15) . .
O6 Ce1 O4 76.31(18) . .
O5 Ce1 O7A 74.8(3) . .
O3 Ce1 O7A 148.0(3) . .
O6 Ce1 O7A 140.7(3) . .
O4 Ce1 O7A 77.5(3) . .
O5 Ce1 O2 142.97(18) . .
O3 Ce1 O2 88.77(16) . .
O6 Ce1 O2 74.80(18) . .
O4 Ce1 O2 126.35(15) . .
O7A Ce1 O2 98.4(3) . .
O5 Ce1 O1 146.31(19) . .
O3 Ce1 O1 132.61(16) . .
O6 Ce1 O1 73.73(19) . .
O4 Ce1 O1 77.47(17) . .
O7A Ce1 O1 72.4(3) . .
O2 Ce1 O1 51.44(16) . .
O5 Ce1 O8 74.3(2) . .
O3 Ce1 O8 80.22(19) . .
O6 Ce1 O8 133.88(19) . .
O4 Ce1 O8 149.3(2) . .
O7A Ce1 O8 73.5(3) . .
O2 Ce1 O8 68.98(19) . .
O1 Ce1 O8 103.1(2) . .
O5 Ce1 O7 74.5(10) . .
O3 Ce1 O7 153.8(10) . .
O6 Ce1 O7 133.0(9) . .
O4 Ce1 O7 65.8(8) . .
O7A Ce1 O7 11.8(8) . .
O2 Ce1 O7 105.9(9) . .
O1 Ce1 O7 71.8(10) . .
O8 Ce1 O7 84.9(9) . .
O5 Ce1 O3 66.97(15) . 7_556
O3 Ce1 O3 74.48(15) . 7_556
O6 Ce1 O3 69.10(15) . 7_556
O4 Ce1 O3 49.72(13) . 7_556
O7A Ce1 O3 113.1(3) . 7_556
O2 Ce1 O3 143.42(16) . 7_556
O1 Ce1 O3 120.34(17) . 7_556
O8 Ce1 O3 136.30(17) . 7_556
O7 Ce1 O3 102.9(9) . 7_556
O5 Ce1 C1 155.93(19) . .
O3 Ce1 C1 110.72(19) . .
O6 Ce1 C1 71.36(18) . .
O4 Ce1 C1 101.74(19) . .
O7A Ce1 C1 86.0(3) . .
O2 Ce1 C1 25.7(2) . .
O1 Ce1 C1 25.8(2) . .
O8 Ce1 C1 86.6(2) . .
O7 Ce1 C1 89.6(10) . .
O3 Ce1 C1 135.60(17) 7_556 .
O5 Ce1 C9 76.89(18) . .
O3 Ce1 C9 98.91(17) . .
O6 Ce1 C9 70.91(18) . .
O4 Ce1 C9 24.46(17) . .
O7A Ce1 C9 95.3(3) . .
O2 Ce1 C9 140.06(17) . .
O1 Ce1 C9 98.76(18) . .
O8 Ce1 C9 150.89(19) . .
O7 Ce1 C9 83.8(9) . .
O3 Ce1 C9 25.26(15) 7_556 .
C1 Ce1 C9 120.1(2) . .
C1 O1 Ce1 92.3(4) . .
C1 O2 Ce1 93.4(4) . .
C9 O3 Ce1 158.5(4) 7_556 .
C9 O3 Ce1 90.0(4) 7_556 7_556
Ce1 O3 Ce1 105.52(15) . 7_556
C9 O4 Ce1 99.8(4) . .
C16 O5 Ce1 132.5(4) . .
C16 O6 Ce1 132.6(4) 7_556 .
C18 O8 Ce1 135.6(8) . .
C8 N1 C12 116.7(6) . 3
O2 C1 O1 122.6(6) . .
O2 C1 C2 118.3(7) . .
O1 C1 C2 119.1(7) . .
O2 C1 Ce1 60.9(3) . .
O1 C1 Ce1 61.9(4) . .
C2 C1 Ce1 177.8(5) . .
C7 C2 C3 120.5(6) . .
C7 C2 C1 119.8(6) . .
C3 C2 C1 119.6(7) . .
C2 C3 C4 119.8(7) . .
C2 C3 H3 120.1 . .
C4 C3 H3 120.1 . .
C5 C4 C3 120.3(7) . .
C5 C4 H4 119.9 . .
C3 C4 H4 119.9 . .
C4 C5 C6 120.0(6) . .
C4 C5 C8 118.5(7) . .
C6 C5 C8 121.4(7) . .
C7 C6 C5 118.9(7) . .
C7 C6 H6 120.6 . .
C5 C6 H6 120.6 . .
C2 C7 C6 120.5(7) . .
C2 C7 H7 119.8 . .
C6 C7 H7 119.8 . .
N1 C8 C5 123.3(7) . .
N1 C8 H16 128(10) . .
C5 C8 H16 108(10) . .
O4 C9 O3 120.5(6) . 7_556
O4 C9 C10 119.4(6) . .
O3 C9 C10 120.1(6) 7_556 .
O4 C9 Ce1 55.7(3) . .
O3 C9 Ce1 64.8(3) 7_556 .
C10 C9 Ce1 175.1(5) . .
C15 C10 C11 120.3(6) . .
C15 C10 C9 119.5(5) . .
C11 C10 C9 120.2(6) . .
C10 C11 C12 119.5(6) . .
C10 C11 H11 120.3 . .
C12 C11 H11 120.3 . .
C13 C12 C11 119.3(6) . .
C13 C12 N1 123.9(6) . 3_445
C11 C12 N1 116.8(6) . 3_445
C12 C13 C14 120.4(6) . .
C12 C13 H13 119.8 . .
C14 C13 H13 119.8 . .
C15 C14 C13 119.9(6) . .
C15 C14 C16 119.8(6) . 6
C13 C14 C16 120.3(6) . 6
C14 C15 C10 120.4(6) . .
C14 C15 H15 119.8 . .
C10 C15 H15 119.8 . .
O6 C16 O5 124.4(6) 7_556 .
O6 C16 C14 117.4(6) 7_556 6_556
O5 C16 C14 118.1(6) . 6_556
O7A C17 O7 21.4(19) . .
O7A C17 H17A 125.4 . .
O7 C17 H17A 109.5 . .
O7A C17 H17B 111.2 . .
O7 C17 H17B 109.5 . .
H17A C17 H17B 109.5 . .
O7A C17 H17C 89.5 . .
O7 C17 H17C 109.5 . .
H17A C17 H17C 109.5 . .
H17B C17 H17C 109.5 . .
C17 O7 Ce1 106(3) . .
C17 O7A Ce1 130.3(18) . .
O8 C18 H18A 109.5 . .
O8 C18 H18B 109.5 . .
H18A C18 H18B 109.5 . .
O8 C18 H18C 109.5 . .
H18A C18 H18C 109.5 . .
H18B C18 H18C 109.5 . .

loop_
_geom_bond_atom_site_label_1
_geom_bond_atom_site_label_2
_geom_bond_distance
_geom_bond_site_symmetry_2
Ce1 O5 2.434(4) .
Ce1 O3 2.443(4) .
Ce1 O6 2.447(5) .
Ce1 O4 2.514(5) .
Ce1 O7A 2.534(9) .
Ce1 O2 2.535(4) .
Ce1 O1 2.557(5) .
Ce1 O8 2.559(6) .
Ce1 O7 2.68(4) .
Ce1 O3 2.713(4) 7_556
Ce1 C1 2.897(7) .
Ce1 C9 2.998(7) .
O1 C1 1.261(10) .
O2 C1 1.258(10) .
O3 C9 1.279(8) 7_556
O3 Ce1 2.713(4) 7_556
O4 C9 1.260(8) .
O5 C16 1.271(8) .
O6 C16 1.271(9) 7_556
O8 C18 1.385(15) .
N1 C8 1.271(9) .
N1 C12 1.419(8) 3
C1 C2 1.506(9) .
C2 C7 1.379(10) .
C2 C3 1.384(11) .
C3 C4 1.385(11) .
C3 H3 0.9300 .
C4 C5 1.385(11) .
C4 H4 0.9300 .
C5 C6 1.407(10) .
C5 C8 1.475(9) .
C6 C7 1.391(9) .
C6 H6 0.9300 .
C7 H7 0.9300 .
C8 H16 0.95(2) .
C9 O3 1.279(8) 7_556
C9 C10 1.485(9) .
C10 C15 1.385(9) .
C10 C11 1.387(8) .
C11 C12 1.411(9) .
C11 H11 0.9300 .
C12 C13 1.388(9) .
C12 N1 1.419(8) 3_445
C13 C14 1.392(9) .
C13 H13 0.9300 .
C14 C15 1.378(9) .
C14 C16 1.504(9) 6
C15 H15 0.9300 .
C16 O6 1.271(9) 7_556
C16 C14 1.504(9) 6_556
C17 O7A 1.10(3) .
C17 O7 1.41(5) .
C17 H17A 0.9600 .
C17 H17B 0.9600 .
C17 H17C 0.9600 .
C18 H18A 0.9600 .
C18 H18B 0.9600 .
C18 H18C 0.9600 .

loop_
_platon_squeeze_void_nr
_platon_squeeze_void_average_x
_platon_squeeze_void_average_y
_platon_squeeze_void_average_z
_platon_squeeze_void_volume
_platon_squeeze_void_count_electrons
_platon_squeeze_void_content
1 -0.018 0.468 -0.019 1907 495 ' '
